data_9009694
loop_
_publ_author_name
'Effenberger, H.'

_publ_section_title
;
 Cu2O(SO4), dolerophanite: Refinement of the crystal structure with
 a comparison of [OCu(II)4] tetrahedra in inorganic compounds
;
_journal_name_full 'Monatshefte fur Chemie'
_journal_page_first 927
_journal_page_last 931
_journal_paper_doi 10.1007/BF00809186
_journal_volume 116
_journal_year 1985
_chemical_compound_source Synthetic
_chemical_formula_sum 'Cu2 O5 S'
_chemical_name_mineral Dolerophanite
_space_group_IT_number 12
_symmetry_space_group_name_Hall '-C 2y'
_symmetry_space_group_name_H-M 'C 1 2/m 1'
_cell_angle_alpha 90
_cell_angle_beta 122.34
_cell_angle_gamma 90
_cell_length_a 9.370
_cell_length_b 6.319
_cell_length_c 7.639
_cell_formula_units_Z 4
_cell_volume 382.141
_database_code_amcsd 0014667
_exptl_crystal_density_diffrn 4.157
_cod_original_formula_sum 'Cu2 S O5'
_cod_database_code 9009694

loop_
_space_group_symop_operation_xyz
x,y,z
1/2+x,1/2+y,z
x,-y,z
1/2+x,1/2-y,z
-x,y,-z
1/2-x,1/2+y,-z
-x,-y,-z
1/2-x,1/2-y,-z

loop_
_atom_site_aniso_label
_atom_site_aniso_U_11
_atom_site_aniso_U_22
_atom_site_aniso_U_33
_atom_site_aniso_U_12
_atom_site_aniso_U_13
_atom_site_aniso_U_23
Cu1 0.00550 0.01060 0.01380 -0.00090 0.00250 0.00230
Cu2 0.00500 0.01750 0.00880 0.00000 0.00020 0.00000
S 0.00600 0.01010 0.00990 0.00000 0.00160 0.00000
O1 0.02200 0.02800 0.02500 0.00000 0.01700 0.00000
O2 0.00800 0.02400 0.00900 0.00000 -0.00300 0.00000
O3 0.00400 0.00900 0.01000 0.00000 0.00100 0.00000
O4 0.00800 0.01000 0.01800 0.00100 0.00000 0.00200

loop_
_atom_site_label
_atom_site_fract_x
_atom_site_fract_y
_atom_site_fract_z
_atom_site_U_iso_or_equiv
Cu1 0.25000 0.25000 0.00000 0.00900
Cu2 0.07210 0.00000 0.21820 0.01000
S 0.10240 0.50000 0.31570 0.00800
O1 0.20380 0.50000 0.22320 0.01900
O2 0.29470 0.00000 0.45930 0.01400
O3 0.15140 0.00000 0.02170 0.00800
O4 0.49160 0.19060 0.24980 0.01200

loop_
_cod_related_entry_id
_cod_related_entry_database
_cod_related_entry_code
1 AMCSD 0014667
